data_7237636
loop_
_publ_author_name
'Ding, Xingdong'
'Chen, Cheng'
'Sun, Linghao'
'Li, Hongping'
'Chen, Hong'
'Su, Jie'
'Li, Huaming'
'Li, Henan'
'Xu, Li'
'Cheng, Ming'

_publ_section_title
;
 Highly efficient phenothiazine 5,5-dioxide-based hole transport materials
 for planar perovskite solar cells with a PCE exceeding 20%
;
_journal_issue 16
_journal_name_full 'Journal of Materials Chemistry A'
_journal_page_first 9510
_journal_paper_doi 10.1039/C9TA00654K
_journal_volume 7
_journal_year 2019
_chemical_formula_moiety 'C47 H41 N3 O7 S'
_chemical_formula_sum 'C47 H41 N3 O7 S'
_chemical_formula_weight 791.89
_chemical_name_common PDO1
_chemical_name_systematic '3,7-bis(bis(4-methoxyphenyl)amino)-10-(4-methoxyphenyl)-10H-phenothiazine 5,5-dioxide'
_space_group_crystal_system monoclinic
_space_group_IT_number 15
_space_group_name_Hall '-C 2yc'
_space_group_name_H-M_alt 'C 1 2/c 1'
_atom_sites_solution_hydrogens geom
_atom_sites_solution_primary dual
_audit_creation_date 2018-07-25
_audit_creation_method
;
Olex2 1.2
(compiled 2018.05.29 svn.r3508 for OlexSys, GUI svn.r5506)
;
_audit_update_record
;
2019-01-18 deposited with the CCDC.	2019-03-22 downloaded from the CCDC.
;
_cell_angle_alpha 90
_cell_angle_beta 105.271(2)
_cell_angle_gamma 90
_cell_formula_units_Z 8
_cell_length_a 40.4587(8)
_cell_length_b 11.7583(2)
_cell_length_c 17.7354(3)
_cell_measurement_reflns_used 10488
_cell_measurement_temperature 180
_cell_measurement_theta_max 28.5690
_cell_measurement_theta_min 2.1050
_cell_volume 8139.3(3)
_computing_molecular_graphics 'Olex2 (Dolomanov et al., 2009)'
_computing_publication_material 'Olex2 (Dolomanov et al., 2009)'
_computing_structure_refinement 'ShelXL (Sheldrick, 2015)'
_computing_structure_solution 'ShelXT (Sheldrick, 2015)'
_diffrn_ambient_temperature 180
_diffrn_detector 'Bruker APEX2 area detector'
_diffrn_detector_area_resol_mean 7.9
_diffrn_detector_type 'CCD area detector'
_diffrn_measured_fraction_theta_full 0.999
_diffrn_measured_fraction_theta_max 0.999
_diffrn_measurement_device 'three-circle diffractometer'
_diffrn_measurement_device_type 'Bruker SMART APEX2 area detector'
_diffrn_measurement_method '\w and \f scans'
_diffrn_radiation_monochromator 'mirror optics'
_diffrn_radiation_probe x-ray
_diffrn_radiation_type MoK\a
_diffrn_radiation_wavelength 0.71073
_diffrn_reflns_av_R_equivalents 0.0231
_diffrn_reflns_av_unetI/netI 0.0249
_diffrn_reflns_Laue_measured_fraction_full 0.999
_diffrn_reflns_Laue_measured_fraction_max 0.999
_diffrn_reflns_limit_h_max 48
_diffrn_reflns_limit_h_min -43
_diffrn_reflns_limit_k_max 13
_diffrn_reflns_limit_k_min -13
_diffrn_reflns_limit_l_max 21
_diffrn_reflns_limit_l_min -21
_diffrn_reflns_number 24108
_diffrn_reflns_point_group_measured_fraction_full 0.999
_diffrn_reflns_point_group_measured_fraction_max 0.999
_diffrn_reflns_theta_full 25.026
_diffrn_reflns_theta_max 25.026
_diffrn_reflns_theta_min 2.087
_diffrn_source 'microfocus sealed X-ray tube'
_diffrn_source_type 'Incoatec I\ms'
_diffrn_standards_number 0
_exptl_absorpt_coefficient_mu 0.136
_exptl_absorpt_correction_T_max 1.00000
_exptl_absorpt_correction_T_min 0.70933
_exptl_absorpt_correction_type multi-scan
_exptl_absorpt_process_details
;
CrysAlisPro 1.171.39.29a (Rigaku Oxford Diffraction, 2015)
Empirical absorption correction using spherical harmonics,
 implemented in SCALE3 ABSPACK scaling algorithm.
;
_exptl_crystal_colour 'light green'
_exptl_crystal_colour_modifier light
_exptl_crystal_colour_primary green
_exptl_crystal_density_diffrn 1.292
_exptl_crystal_description plate
_exptl_crystal_F_000 3328
_exptl_crystal_size_max 0.13
_exptl_crystal_size_mid 0.13
_exptl_crystal_size_min 0.05
_refine_diff_density_max 1.526
_refine_diff_density_min -0.536
_refine_diff_density_rms 0.054
_refine_ls_extinction_method none
_refine_ls_goodness_of_fit_ref 1.054
_refine_ls_hydrogen_treatment constr
_refine_ls_matrix_type full
_refine_ls_number_parameters 528
_refine_ls_number_reflns 7171
_refine_ls_number_restraints 0
_refine_ls_restrained_S_all 1.054
_refine_ls_R_factor_all 0.0580
_refine_ls_R_factor_gt 0.0485
_refine_ls_shift/su_max 0.001
_refine_ls_shift/su_mean 0.000
_refine_ls_structure_factor_coef Fsqd
_refine_ls_weighting_details 'w=1/[\s^2^(Fo^2^)+(0.0910P)^2^+7.9029P] where P=(Fo^2^+2Fc^2^)/3'
_refine_ls_weighting_scheme calc
_refine_ls_wR_factor_gt 0.1463
_refine_ls_wR_factor_ref 0.1542
_reflns_Friedel_coverage 0.000
_reflns_number_gt 5978
_reflns_number_total 7171
_reflns_threshold_expression 'I > 2\s(I)'
_cod_data_source_file c9ta00654k2.cif
_cod_data_source_block a_a
_cod_database_code 7237636
_shelx_shelxl_version_number 2014/7
_shelx_space_group_comment
;
The symmetry employed for this shelxl refinement is uniquely defined
by the following loop, which should always be used as a source of
symmetry information in preference to the above space-group names.
They are only intended as comments.
;
_shelx_estimated_absorpt_t_max 0.993
_shelx_estimated_absorpt_t_min 0.983
_olex2_refinement_description
;
1. Fixed Uiso
 At 1.2 times of:
  All C(H) groups
 At 1.5 times of:
  All C(H,H,H) groups
2.a Aromatic/amide H refined with riding coordinates:
 C24(H24), C27(H27), C40(H40), C36(H36), C26(H26), C43(H43), C39(H39),
 C37(H37), C44(H44), C21(H21), C29(H29), C18(H18), C33(H33), C47(H47), C46(H46),
  C17(H17), C30(H30), C32(H32), C4(H4), C3(H3), C9(H9), C6(H6), C7(H7),
 C10(H10), C14(H14), C13(H13)
2.b Idealised Me refined as rotating group:
 C50(H50A,H50B,H50C), C41(H41A,H41B,H41C), C1(H1A,H1B,H1C), C34(H34A,H34B,
 H34C), C15(H15A,H15B,H15C)
;
_olex2_submission_special_instructions 'No special instructions were received'

loop_
_space_group_symop_operation_xyz
'x, y, z'
'-x, y, -z+1/2'
'x+1/2, y+1/2, z'
'-x+1/2, y+1/2, -z+1/2'
'-x, -y, -z'
'x, -y, z-1/2'
'-x+1/2, -y+1/2, -z'
'x+1/2, -y+1/2, z-1/2'

loop_
_atom_site_label
_atom_site_type_symbol
_atom_site_fract_x
_atom_site_fract_y
_atom_site_fract_z
_atom_site_U_iso_or_equiv
_atom_site_adp_type
_atom_site_occupancy
_atom_site_site_symmetry_order
_atom_site_calc_flag
_atom_site_refinement_flags_posn
S001 S 0.36571(2) 0.79410(4) 0.38889(3) 0.03203(16) Uani 1 1 d .
O3 O 0.36560(4) 0.91614(13) 0.39338(9) 0.0393(4) Uani 1 1 d .
O6 O 0.10925(4) 0.60420(13) 0.29459(10) 0.0425(4) Uani 1 1 d .
O4 O 0.37120(4) 0.74518(14) 0.31894(9) 0.0441(4) Uani 1 1 d .
O1 O 0.59505(4) 0.52502(15) 0.66202(10) 0.0523(4) Uani 1 1 d .
O5 O 0.23467(5) 1.28849(13) 0.38530(10) 0.0548(5) Uani 1 1 d .
N2 N 0.35822(4) 0.56949(15) 0.46624(10) 0.0330(4) Uani 1 1 d .
N3 N 0.23618(4) 0.81767(15) 0.34500(11) 0.0352(4) Uani 1 1 d .
O0AA O 0.34786(6) 0.13139(14) 0.57772(11) 0.0627(6) Uani 1 1 d .
N1 N 0.48099(5) 0.81063(18) 0.59830(13) 0.0499(5) Uani 1 1 d .
C25 C 0.26636(5) 0.75484(17) 0.37368(11) 0.0315(5) Uani 1 1 d .
C35 C 0.20364(5) 0.76209(17) 0.32957(12) 0.0311(4) Uani 1 1 d .
O2 O 0.48785(6) 1.28067(18) 0.64781(14) 0.0763(6) Uani 1 1 d .
C23 C 0.32786(5) 0.73903(17) 0.40275(11) 0.0297(4) Uani 1 1 d .
C22 C 0.32781(5) 0.62707(17) 0.43106(11) 0.0303(4) Uani 1 1 d .
C24 C 0.29812(5) 0.80244(17) 0.37634(11) 0.0308(4) Uani 1 1 d .
H24 H 0.2995 0.8788 0.3600 0.037 Uiso 1 1 calc R
C42 C 0.23646(5) 0.93880(17) 0.35403(12) 0.0322(5) Uani 1 1 d .
C27 C 0.29551(5) 0.57930(17) 0.42569(12) 0.0323(5) Uani 1 1 d .
H27 H 0.2940 0.5027 0.4415 0.039 Uiso 1 1 calc R
C19 C 0.38923(5) 0.62756(18) 0.49510(12) 0.0326(5) Uani 1 1 d .
C40 C 0.18256(6) 0.77985(17) 0.37895(12) 0.0349(5) Uani 1 1 d .
H40 H 0.1899 0.8285 0.4229 0.042 Uiso 1 1 calc R
C38 C 0.14044(5) 0.65330(17) 0.30202(13) 0.0332(5) Uani 1 1 d .
C36 C 0.19278(5) 0.68916(19) 0.26653(12) 0.0359(5) Uani 1 1 d .
H36 H 0.2069 0.6770 0.2322 0.043 Uiso 1 1 calc R
C26 C 0.26588(5) 0.64189(17) 0.39775(12) 0.0323(5) Uani 1 1 d .
H26 H 0.2444 0.6068 0.3948 0.039 Uiso 1 1 calc R
C28 C 0.35546(5) 0.45488(17) 0.49341(12) 0.0332(5) Uani 1 1 d .
C20 C 0.39500(5) 0.73745(18) 0.47018(12) 0.0327(5) Uani 1 1 d .
C43 C 0.21860(6) 1.00618(18) 0.29301(13) 0.0356(5) Uani 1 1 d .
H43 H 0.2070 0.9716 0.2449 0.043 Uiso 1 1 calc R
C39 C 0.15102(6) 0.72733(18) 0.36463(13) 0.0359(5) Uani 1 1 d .
H39 H 0.1365 0.7419 0.3978 0.043 Uiso 1 1 calc R
C37 C 0.16156(5) 0.63383(19) 0.25292(13) 0.0359(5) Uani 1 1 d .
H37 H 0.1546 0.5827 0.2102 0.043 Uiso 1 1 calc R
C44 C 0.21726(6) 1.12335(18) 0.30066(13) 0.0368(5) Uani 1 1 d .
H44 H 0.2045 1.1684 0.2585 0.044 Uiso 1 1 calc R
C21 C 0.42464(5) 0.79976(19) 0.50404(13) 0.0371(5) Uani 1 1 d .
H21 H 0.4271 0.8748 0.4864 0.045 Uiso 1 1 calc R
C45 C 0.23468(6) 1.17431(18) 0.37063(12) 0.0379(5) Uani 1 1 d .
C29 C 0.34952(6) 0.43644(18) 0.56623(13) 0.0373(5) Uani 1 1 d .
H29 H 0.3468 0.4994 0.5976 0.045 Uiso 1 1 calc R
C18 C 0.41602(6) 0.58050(19) 0.55402(13) 0.0387(5) Uani 1 1 d .
H18 H 0.4138 0.5053 0.5717 0.046 Uiso 1 1 calc R
C16 C 0.45017(6) 0.7531(2) 0.56266(14) 0.0412(5) Uani 1 1 d .
C33 C 0.35893(6) 0.36345(19) 0.44780(13) 0.0408(5) Uani 1 1 d .
H33 H 0.3630 0.3758 0.3981 0.049 Uiso 1 1 calc R
C47 C 0.25382(6) 0.99102(19) 0.42346(12) 0.0382(5) Uani 1 1 d .
H47 H 0.2664 0.9460 0.4659 0.046 Uiso 1 1 calc R
C46 C 0.25303(7) 1.1071(2) 0.43142(13) 0.0437(6) Uani 1 1 d .
H46 H 0.2652 1.1416 0.4791 0.052 Uiso 1 1 calc R
C2 C 0.56857(6) 0.6015(2) 0.65078(14) 0.0419(5) Uani 1 1 d .
C5 C 0.51179(6) 0.7440(2) 0.61625(14) 0.0427(5) Uani 1 1 d .
C17 C 0.44533(6) 0.6414(2) 0.58647(14) 0.0417(5) Uani 1 1 d .
H17 H 0.4629 0.6071 0.6263 0.050 Uiso 1 1 calc R
C31 C 0.35076(7) 0.23566(18) 0.54656(14) 0.0421(5) Uani 1 1 d .
C30 C 0.34759(6) 0.3276(2) 0.59293(13) 0.0422(5) Uani 1 1 d .
H30 H 0.3441 0.3155 0.6432 0.051 Uiso 1 1 calc R
C8 C 0.48252(6) 0.9305(2) 0.60863(14) 0.0430(5) Uani 1 1 d .
C32 C 0.35648(7) 0.2534(2) 0.47383(14) 0.0464(6) Uani 1 1 d .
H32 H 0.3587 0.1905 0.4419 0.056 Uiso 1 1 calc R
C4 C 0.53353(6) 0.7424(2) 0.69059(15) 0.0457(6) Uani 1 1 d .
H4 H 0.5290 0.7897 0.7301 0.055 Uiso 1 1 calc R
C3 C 0.56234(6) 0.6715(2) 0.70803(14) 0.0435(5) Uani 1 1 d .
H3 H 0.5775 0.6714 0.7590 0.052 Uiso 1 1 calc R
C9 C 0.51097(6) 0.9916(2) 0.60247(15) 0.0486(6) Uani 1 1 d .
H9 H 0.5291 0.9534 0.5883 0.058 Uiso 1 1 calc R
C6 C 0.51919(7) 0.6765(3) 0.55859(15) 0.0540(7) Uani 1 1 d .
H6 H 0.5048 0.6797 0.5068 0.065 Uiso 1 1 calc R
C7 C 0.54717(7) 0.6049(3) 0.57564(15) 0.0538(7) Uani 1 1 d .
H7 H 0.5518 0.5580 0.5360 0.065 Uiso 1 1 calc R
C10 C 0.51334(7) 1.1072(2) 0.61668(16) 0.0559(7) Uani 1 1 d .
H10 H 0.5334 1.1470 0.6139 0.067 Uiso 1 1 calc R
C11 C 0.48689(8) 1.1655(2) 0.63481(16) 0.0592(7) Uani 1 1 d .
C50 C 0.21606(9) 1.3610(2) 0.32445(16) 0.0597(8) Uani 1 1 d .
H50A H 0.2269 1.3606 0.2812 0.090 Uiso 1 1 calc GR
H50B H 0.2160 1.4386 0.3445 0.090 Uiso 1 1 calc GR
H50C H 0.1924 1.3336 0.3058 0.090 Uiso 1 1 calc GR
C14 C 0.45585(7) 0.9896(3) 0.62676(16) 0.0557(7) Uani 1 1 d .
H14 H 0.4360 0.9496 0.6310 0.067 Uiso 1 1 calc R
C13 C 0.45781(8) 1.1056(3) 0.63872(18) 0.0637(8) Uani 1 1 d .
H13 H 0.4391 1.1448 0.6497 0.076 Uiso 1 1 calc R
C41 C 0.09813(7) 0.5221(3) 0.23412(18) 0.0606(8) Uani 1 1 d .
H41A H 0.0976 0.5567 0.1836 0.091 Uiso 1 1 calc GR
H41B H 0.0751 0.4956 0.2336 0.091 Uiso 1 1 calc GR
H41C H 0.1140 0.4575 0.2436 0.091 Uiso 1 1 calc GR
C1 C 0.61654(8) 0.5133(3) 0.73848(17) 0.0629(8) Uani 1 1 d .
H1A H 0.6333 0.4528 0.7393 0.094 Uiso 1 1 calc GR
H1B H 0.6027 0.4939 0.7744 0.094 Uiso 1 1 calc GR
H1C H 0.6286 0.5852 0.7549 0.094 Uiso 1 1 calc GR
C34 C 0.35108(10) 0.0354(2) 0.53077(18) 0.0726(9) Uani 1 1 d .
H34A H 0.3343 0.0414 0.4798 0.109 Uiso 1 1 calc GR
H34B H 0.3469 -0.0345 0.5570 0.109 Uiso 1 1 calc GR
H34C H 0.3742 0.0335 0.5234 0.109 Uiso 1 1 calc GR
C15 C 0.52241(17) 1.3403(5) 0.6672(4) 0.149(2) Uani 1 1 d .
H15A H 0.5323 1.3347 0.6225 0.223 Uiso 1 1 calc GR
H15B H 0.5378 1.3040 0.7129 0.223 Uiso 1 1 calc GR
H15C H 0.5194 1.4205 0.6787 0.223 Uiso 1 1 calc GR

loop_
_atom_site_aniso_label
_atom_site_aniso_U_11
_atom_site_aniso_U_22
_atom_site_aniso_U_33
_atom_site_aniso_U_23
_atom_site_aniso_U_13
_atom_site_aniso_U_12
S001 0.0343(3) 0.0340(3) 0.0296(3) 0.0025(2) 0.0115(2) -0.0016(2)
O3 0.0401(8) 0.0338(8) 0.0446(9) 0.0050(7) 0.0124(7) -0.0032(7)
O6 0.0334(8) 0.0460(9) 0.0505(10) -0.0116(7) 0.0151(7) -0.0053(7)
O4 0.0520(10) 0.0520(10) 0.0336(8) -0.0006(7) 0.0206(7) 0.0008(8)
O1 0.0496(10) 0.0601(11) 0.0469(10) 0.0008(8) 0.0122(8) 0.0162(8)
O5 0.0888(14) 0.0317(9) 0.0371(9) -0.0051(7) 0.0045(9) 0.0015(9)
N2 0.0334(9) 0.0310(9) 0.0348(9) 0.0038(7) 0.0092(8) 0.0020(7)
N3 0.0311(9) 0.0296(9) 0.0429(10) -0.0009(8) 0.0063(8) -0.0008(7)
O0AA 0.1106(17) 0.0293(9) 0.0522(11) 0.0045(8) 0.0284(11) 0.0025(9)
N1 0.0288(10) 0.0525(12) 0.0642(14) -0.0054(10) 0.0050(10) -0.0006(9)
C25 0.0359(11) 0.0327(11) 0.0251(10) -0.0021(8) 0.0065(9) 0.0003(9)
C35 0.0324(11) 0.0278(10) 0.0323(11) 0.0019(8) 0.0072(9) 0.0029(8)
O2 0.0929(17) 0.0541(12) 0.0778(15) -0.0065(10) 0.0151(13) -0.0170(11)
C23 0.0340(11) 0.0315(11) 0.0241(10) -0.0017(8) 0.0085(8) -0.0037(8)
C22 0.0363(11) 0.0306(10) 0.0246(10) -0.0011(8) 0.0092(8) 0.0000(9)
C24 0.0364(11) 0.0290(10) 0.0274(10) 0.0002(8) 0.0091(9) -0.0020(9)
C42 0.0332(11) 0.0309(11) 0.0344(11) -0.0001(9) 0.0121(9) -0.0010(9)
C27 0.0384(11) 0.0292(10) 0.0289(10) 0.0001(8) 0.0080(9) -0.0020(9)
C19 0.0328(11) 0.0357(11) 0.0319(11) -0.0019(9) 0.0132(9) 0.0015(9)
C40 0.0446(13) 0.0293(11) 0.0310(11) -0.0039(8) 0.0102(10) -0.0008(9)
C38 0.0316(11) 0.0317(11) 0.0358(11) 0.0000(9) 0.0080(9) 0.0024(9)
C36 0.0337(11) 0.0435(12) 0.0323(11) -0.0042(9) 0.0118(9) 0.0013(9)
C26 0.0330(11) 0.0337(11) 0.0292(11) -0.0010(8) 0.0065(9) -0.0059(9)
C28 0.0337(11) 0.0312(11) 0.0347(11) 0.0019(9) 0.0091(9) 0.0025(9)
C20 0.0315(11) 0.0374(11) 0.0314(11) 0.0005(9) 0.0124(9) 0.0029(9)
C43 0.0391(12) 0.0365(12) 0.0291(11) -0.0029(9) 0.0052(9) -0.0027(9)
C39 0.0407(12) 0.0332(11) 0.0386(12) -0.0034(9) 0.0187(10) 0.0008(9)
C37 0.0359(11) 0.0391(12) 0.0316(11) -0.0080(9) 0.0068(9) -0.0007(9)
C44 0.0468(13) 0.0327(11) 0.0298(11) 0.0029(9) 0.0081(10) -0.0004(10)
C21 0.0326(11) 0.0389(12) 0.0422(13) 0.0001(10) 0.0140(10) 0.0010(9)
C45 0.0533(14) 0.0301(11) 0.0314(11) -0.0036(9) 0.0132(10) -0.0019(10)
C29 0.0479(13) 0.0316(11) 0.0353(11) -0.0028(9) 0.0159(10) 0.0041(10)
C18 0.0371(12) 0.0398(12) 0.0399(12) 0.0041(10) 0.0116(10) 0.0042(10)
C16 0.0292(11) 0.0510(14) 0.0443(13) -0.0060(11) 0.0111(10) -0.0003(10)
C33 0.0532(14) 0.0392(13) 0.0342(12) -0.0005(9) 0.0188(10) 0.0026(10)
C47 0.0477(13) 0.0380(12) 0.0272(11) 0.0017(9) 0.0070(10) 0.0044(10)
C46 0.0585(15) 0.0423(13) 0.0271(11) -0.0072(9) 0.0054(10) 0.0004(11)
C2 0.0373(12) 0.0476(13) 0.0439(13) 0.0025(10) 0.0160(10) 0.0020(10)
C5 0.0297(11) 0.0508(14) 0.0471(14) 0.0006(11) 0.0091(10) 0.0002(10)
C17 0.0326(12) 0.0508(14) 0.0401(12) 0.0030(10) 0.0068(10) 0.0056(10)
C31 0.0554(15) 0.0296(11) 0.0417(13) 0.0050(9) 0.0136(11) 0.0039(10)
C30 0.0583(15) 0.0381(12) 0.0340(12) 0.0021(10) 0.0187(11) 0.0037(11)
C8 0.0352(12) 0.0510(14) 0.0402(13) -0.0032(10) 0.0053(10) -0.0002(10)
C32 0.0644(16) 0.0357(13) 0.0425(13) -0.0071(10) 0.0202(12) 0.0056(11)
C4 0.0364(13) 0.0528(14) 0.0479(14) -0.0094(11) 0.0113(11) -0.0010(11)
C3 0.0379(12) 0.0508(14) 0.0398(13) -0.0007(11) 0.0066(10) -0.0002(11)
C9 0.0401(13) 0.0576(16) 0.0474(14) 0.0046(12) 0.0102(11) 0.0000(11)
C6 0.0440(14) 0.0772(18) 0.0401(13) 0.0001(13) 0.0098(11) 0.0089(13)
C7 0.0493(15) 0.0740(18) 0.0402(14) -0.0046(12) 0.0156(11) 0.0107(13)
C10 0.0593(17) 0.0579(16) 0.0488(15) 0.0103(12) 0.0111(13) -0.0069(13)
C11 0.0710(19) 0.0555(17) 0.0459(15) -0.0031(13) 0.0064(13) -0.0017(15)
C50 0.099(2) 0.0313(13) 0.0446(14) 0.0020(11) 0.0107(15) -0.0035(13)
C14 0.0400(14) 0.0677(18) 0.0607(17) -0.0165(14) 0.0157(12) -0.0051(12)
C13 0.0608(18) 0.0664(18) 0.0630(18) -0.0176(15) 0.0149(14) 0.0087(15)
C41 0.0437(14) 0.0755(19) 0.0652(18) -0.0306(15) 0.0188(13) -0.0204(13)
C1 0.0607(17) 0.0624(18) 0.0556(17) -0.0045(14) -0.0025(14) 0.0191(14)
C34 0.119(3) 0.0287(13) 0.0643(19) -0.0004(12) 0.0143(18) 0.0037(15)
C15 0.193(6) 0.114(4) 0.133(4) -0.013(3) 0.030(4) -0.074(4)

loop_
_atom_type_symbol
_atom_type_description
_atom_type_scat_dispersion_real
_atom_type_scat_dispersion_imag
_atom_type_scat_source
C C 0.0033 0.0016 'International Tables Vol C Tables 4.2.6.8 and 6.1.1.4'
H H 0.0000 0.0000 'International Tables Vol C Tables 4.2.6.8 and 6.1.1.4'
N N 0.0061 0.0033 'International Tables Vol C Tables 4.2.6.8 and 6.1.1.4'
O O 0.0106 0.0060 'International Tables Vol C Tables 4.2.6.8 and 6.1.1.4'
S S 0.1246 0.1234 'International Tables Vol C Tables 4.2.6.8 and 6.1.1.4'

loop_
_geom_angle_atom_site_label_1
_geom_angle_atom_site_label_2
_geom_angle_atom_site_label_3
_geom_angle
O3 S001 C23 110.38(9)
O3 S001 C20 110.35(10)
O4 S001 O3 116.80(10)
O4 S001 C23 108.37(10)
O4 S001 C20 109.63(10)
C23 S001 C20 99.98(10)
C38 O6 C41 117.44(17)
C2 O1 C1 117.6(2)
C45 O5 C50 118.03(18)
C22 N2 C19 121.65(17)
C22 N2 C28 117.64(17)
C19 N2 C28 118.21(17)
C25 N3 C35 119.87(17)
C25 N3 C42 120.16(17)
C35 N3 C42 117.09(16)
C31 O0AA C34 116.3(2)
C16 N1 C5 116.7(2)
C16 N1 C8 122.43(19)
C8 N1 C5 120.48(19)
C24 C25 N3 120.55(18)
C24 C25 C26 117.35(19)
C26 C25 N3 122.06(19)
C40 C35 N3 119.84(18)
C36 C35 N3 121.17(19)
C36 C35 C40 119.0(2)
C11 O2 C15 118.4(3)
C22 C23 S001 118.84(16)
C24 C23 S001 118.02(15)
C24 C23 C22 122.65(19)
N2 C22 C23 121.82(18)
N2 C22 C27 122.06(18)
C27 C22 C23 116.03(18)
C25 C24 H24 119.8
C23 C24 C25 120.42(19)
C23 C24 H24 119.8
C43 C42 N3 119.69(19)
C43 C42 C47 118.6(2)
C47 C42 N3 121.70(19)
C22 C27 H27 119.5
C26 C27 C22 121.04(19)
C26 C27 H27 119.5
N2 C19 C20 122.70(19)
N2 C19 C18 121.36(19)
C20 C19 C18 115.88(19)
C35 C40 H40 119.7
C39 C40 C35 120.54(19)
C39 C40 H40 119.7
O6 C38 C39 115.22(19)
O6 C38 C37 125.18(19)
C39 C38 C37 119.6(2)
C35 C36 H36 119.6
C37 C36 C35 120.8(2)
C37 C36 H36 119.6
C25 C26 H26 118.8
C27 C26 C25 122.36(19)
C27 C26 H26 118.8
C29 C28 N2 120.14(18)
C33 C28 N2 120.27(19)
C33 C28 C29 119.6(2)
C19 C20 S001 118.65(16)
C21 C20 S001 118.37(16)
C21 C20 C19 122.8(2)
C42 C43 H43 119.4
C42 C43 C44 121.3(2)
C44 C43 H43 119.4
C40 C39 C38 120.2(2)
C40 C39 H39 119.9
C38 C39 H39 119.9
C38 C37 H37 120.1
C36 C37 C38 119.77(19)
C36 C37 H37 120.1
C43 C44 H44 120.3
C43 C44 C45 119.4(2)
C45 C44 H44 120.3
C20 C21 H21 119.8
C16 C21 C20 120.3(2)
C16 C21 H21 119.8
O5 C45 C44 124.5(2)
O5 C45 C46 116.0(2)
C46 C45 C44 119.4(2)
C28 C29 H29 119.9
C30 C29 C28 120.3(2)
C30 C29 H29 119.9
C19 C18 H18 119.4
C17 C18 C19 121.1(2)
C17 C18 H18 119.4
C21 C16 N1 123.1(2)
C21 C16 C17 117.6(2)
C17 C16 N1 119.2(2)
C28 C33 H33 119.8
C28 C33 C32 120.4(2)
C32 C33 H33 119.8
C42 C47 H47 119.7
C46 C47 C42 120.7(2)
C46 C47 H47 119.7
C45 C46 H46 119.7
C47 C46 C45 120.6(2)
C47 C46 H46 119.7
O1 C2 C3 124.8(2)
O1 C2 C7 115.1(2)
C3 C2 C7 120.1(2)
C4 C5 N1 121.2(2)
C4 C5 C6 119.3(2)
C6 C5 N1 119.5(2)
C18 C17 C16 122.2(2)
C18 C17 H17 118.9
C16 C17 H17 118.9
O0AA C31 C30 115.5(2)
O0AA C31 C32 124.5(2)
C30 C31 C32 120.0(2)
C29 C30 C31 120.0(2)
C29 C30 H30 120.0
C31 C30 H30 120.0
C9 C8 N1 120.9(2)
C9 C8 C14 118.0(2)
C14 C8 N1 121.1(2)
C33 C32 H32 120.2
C31 C32 C33 119.7(2)
C31 C32 H32 120.2
C5 C4 H4 119.9
C5 C4 C3 120.2(2)
C3 C4 H4 119.9
C2 C3 C4 119.7(2)
C2 C3 H3 120.2
C4 C3 H3 120.2
C8 C9 H9 119.5
C10 C9 C8 121.0(2)
C10 C9 H9 119.5
C5 C6 H6 119.6
C7 C6 C5 120.8(2)
C7 C6 H6 119.6
C2 C7 H7 120.1
C6 C7 C2 119.8(2)
C6 C7 H7 120.1
C9 C10 H10 119.6
C11 C10 C9 120.7(3)
C11 C10 H10 119.6
O2 C11 C10 122.7(3)
O2 C11 C13 118.6(3)
C10 C11 C13 118.7(3)
O5 C50 H50A 109.5
O5 C50 H50B 109.5
O5 C50 H50C 109.5
H50A C50 H50B 109.5
H50A C50 H50C 109.5
H50B C50 H50C 109.5
C8 C14 H14 119.5
C13 C14 C8 120.9(3)
C13 C14 H14 119.5
C11 C13 H13 119.7
C14 C13 C11 120.6(3)
C14 C13 H13 119.7
O6 C41 H41A 109.5
O6 C41 H41B 109.5
O6 C41 H41C 109.5
H41A C41 H41B 109.5
H41A C41 H41C 109.5
H41B C41 H41C 109.5
O1 C1 H1A 109.5
O1 C1 H1B 109.5
O1 C1 H1C 109.5
H1A C1 H1B 109.5
H1A C1 H1C 109.5
H1B C1 H1C 109.5
O0AA C34 H34A 109.5
O0AA C34 H34B 109.5
O0AA C34 H34C 109.5
H34A C34 H34B 109.5
H34A C34 H34C 109.5
H34B C34 H34C 109.5
O2 C15 H15A 109.5
O2 C15 H15B 109.5
O2 C15 H15C 109.5
H15A C15 H15B 109.5
H15A C15 H15C 109.5
H15B C15 H15C 109.5

loop_
_geom_bond_atom_site_label_1
_geom_bond_atom_site_label_2
_geom_bond_distance
S001 O3 1.4373(16)
S001 O4 1.4367(16)
S001 C23 1.739(2)
S001 C20 1.740(2)
O6 C38 1.362(3)
O6 C41 1.425(3)
O1 C2 1.373(3)
O1 C1 1.412(3)
O5 C45 1.367(3)
O5 C50 1.425(3)
N2 C22 1.399(3)
N2 C19 1.401(3)
N2 C28 1.445(3)
N3 C25 1.403(3)
N3 C35 1.430(3)
N3 C42 1.433(3)
O0AA C31 1.362(3)
O0AA C34 1.429(3)
N1 C16 1.413(3)
N1 C5 1.435(3)
N1 C8 1.420(3)
C25 C24 1.391(3)
C25 C26 1.397(3)
C35 C40 1.390(3)
C35 C36 1.386(3)
O2 C11 1.373(3)
O2 C15 1.520(6)
C23 C22 1.409(3)
C23 C24 1.388(3)
C22 C27 1.402(3)
C24 H24 0.9500
C42 C43 1.382(3)
C42 C47 1.390(3)
C27 H27 0.9500
C27 C26 1.382(3)
C19 C20 1.405(3)
C19 C18 1.406(3)
C40 H40 0.9500
C40 C39 1.380(3)
C38 C39 1.387(3)
C38 C37 1.390(3)
C36 H36 0.9500
C36 C37 1.384(3)
C26 H26 0.9500
C28 C29 1.391(3)
C28 C33 1.375(3)
C20 C21 1.399(3)
C43 H43 0.9500
C43 C44 1.387(3)
C39 H39 0.9500
C37 H37 0.9500
C44 H44 0.9500
C44 C45 1.391(3)
C21 H21 0.9500
C21 C16 1.372(3)
C45 C46 1.384(3)
C29 H29 0.9500
C29 C30 1.374(3)
C18 H18 0.9500
C18 C17 1.375(3)
C16 C17 1.409(3)
C33 H33 0.9500
C33 C32 1.386(3)
C47 H47 0.9500
C47 C46 1.374(3)
C46 H46 0.9500
C2 C3 1.380(3)
C2 C7 1.385(3)
C5 C4 1.379(3)
C5 C6 1.388(4)
C17 H17 0.9500
C31 C30 1.385(3)
C31 C32 1.385(3)
C30 H30 0.9500
C8 C9 1.386(3)
C8 C14 1.391(4)
C32 H32 0.9500
C4 H4 0.9500
C4 C3 1.400(3)
C3 H3 0.9500
C9 H9 0.9500
C9 C10 1.381(4)
C6 H6 0.9500
C6 C7 1.379(4)
C7 H7 0.9500
C10 H10 0.9500
C10 C11 1.378(4)
C11 C13 1.389(4)
C50 H50A 0.9800
C50 H50B 0.9800
C50 H50C 0.9800
C14 H14 0.9500
C14 C13 1.379(4)
C13 H13 0.9500
C41 H41A 0.9800
C41 H41B 0.9800
C41 H41C 0.9800
C1 H1A 0.9800
C1 H1B 0.9800
C1 H1C 0.9800
C34 H34A 0.9800
C34 H34B 0.9800
C34 H34C 0.9800
C15 H15A 0.9800
C15 H15B 0.9800
C15 H15C 0.9800
